data_7013989
loop_
_publ_author_name
'Raubenheimer, Helgard G.'
'du Toit, Aletta'
'du Toit, Maria'
'An, Jin'
'van Niekerk, Lizette'
'Cronje, Stephanie'
'Esterhuysen, Catharine'
'Crouch, Andrew M.'

_publ_section_title
;
 Anionic Fischer-type carbene complexes as bidentate (N,O) ligands.
;
_journal_issue 8
_journal_name_full 'Dalton transactions (Cambridge, England : 2003)'
_journal_page_first 1173
_journal_page_last 1180
_journal_paper_doi 10.1039/b316998g
_journal_year 2004
_chemical_formula_moiety 'C30 H12 Cr4 N3 O18 S3, C H2 Cl2'
_chemical_formula_sum 'C31 H14 Cl2 Cr4 N3 O18 S3'
_chemical_formula_weight 1091.53
_chemical_name_systematic
;
?
;
_space_group_IT_number 61
_symmetry_cell_setting orthorhombic
_symmetry_space_group_name_Hall '-P 2ac 2ab'
_symmetry_space_group_name_H-M 'P b c a'
_atom_sites_solution_hydrogens geom
_atom_sites_solution_primary direct
_atom_sites_solution_secondary difmap
_audit_creation_method SHELXL-97
_cell_angle_alpha 90.00
_cell_angle_beta 90.00
_cell_angle_gamma 90.00
_cell_formula_units_Z 8
_cell_length_a 16.1399(2)
_cell_length_b 21.9996(2)
_cell_length_c 23.6745(3)
_cell_measurement_reflns_used 10318
_cell_measurement_temperature 173(2)
_cell_measurement_theta_max 27.48
_cell_measurement_theta_min 1.02
_cell_volume 8406.14(17)
_computing_cell_refinement 'DENZO-SMN (Otwinowski & Minor, 1997)'
_computing_data_collection 'COLLECT (Nonius, 1998)'
_computing_data_reduction 'DENZO-SMN (Otwinowski & Minor, 1997)'
_computing_molecular_graphics 'ORTEP-III for Windows (Farrugia,1997)'
_computing_publication_material 'WINGX (Farrugia, 1999)'
_computing_structure_refinement 'SHELXL-97 (Sheldrick, 1997)'
_computing_structure_solution 'SHELXS-97 (Sheldrick, 1990)'
_diffrn_ambient_temperature 293(2)
_diffrn_measured_fraction_theta_full 1.000
_diffrn_measured_fraction_theta_max 1.000
_diffrn_measurement_device_type 'Nonius Kappa CCD'
_diffrn_measurement_method '\f and \w scans to fill Ewald sphere'
_diffrn_radiation_monochromator graphite
_diffrn_radiation_source 'fine-focus sealed tube'
_diffrn_radiation_type MoK\a
_diffrn_radiation_wavelength 0.71073
_diffrn_reflns_av_R_equivalents 0.0417
_diffrn_reflns_av_sigmaI/netI 0.0469
_diffrn_reflns_limit_h_max 20
_diffrn_reflns_limit_h_min -17
_diffrn_reflns_limit_k_max 28
_diffrn_reflns_limit_k_min -20
_diffrn_reflns_limit_l_max 25
_diffrn_reflns_limit_l_min -30
_diffrn_reflns_number 38179
_diffrn_reflns_theta_full 27.00
_diffrn_reflns_theta_max 27.00
_diffrn_reflns_theta_min 1.79
_exptl_absorpt_coefficient_mu 1.359
_exptl_absorpt_correction_T_max 0.65
_exptl_absorpt_correction_T_min 0.55
_exptl_absorpt_correction_type empirical
_exptl_absorpt_process_details 'Scalepack (Otwinowski & Minor, 1997)'
_exptl_crystal_colour 'dark purple'
_exptl_crystal_density_diffrn 1.725
_exptl_crystal_density_method 'not measured'
_exptl_crystal_description prism
_exptl_crystal_F_000 4344
_exptl_crystal_size_max 0.40
_exptl_crystal_size_mid 0.34
_exptl_crystal_size_min 0.32
_refine_diff_density_max 0.693
_refine_diff_density_min -0.559
_refine_diff_density_rms 0.071
_refine_ls_extinction_method none
_refine_ls_goodness_of_fit_ref 1.020
_refine_ls_hydrogen_treatment constr
_refine_ls_matrix_type full
_refine_ls_number_parameters 553
_refine_ls_number_reflns 9175
_refine_ls_number_restraints 0
_refine_ls_restrained_S_all 1.020
_refine_ls_R_factor_all 0.0659
_refine_ls_R_factor_gt 0.0354
_refine_ls_shift/su_max 0.008
_refine_ls_shift/su_mean 0.001
_refine_ls_structure_factor_coef Fsqd
_refine_ls_weighting_details 'calc w=1/[\s^2^(Fo^2^)+(0.0314P)^2^+4.7796P] where P=(Fo^2^+2Fc^2^)/3'
_refine_ls_weighting_scheme calc
_refine_ls_wR_factor_gt 0.0692
_refine_ls_wR_factor_ref 0.0778
_reflns_number_gt 6589
_reflns_number_total 9175
_reflns_threshold_expression >2sigma(I)
_cod_data_source_file b316998g.txt
_cod_data_source_block 4a
_cod_original_sg_symbol_H-M Pbca
_cod_database_code 7013989

loop_
_symmetry_equiv_pos_as_xyz
'x, y, z'
'-x+1/2, -y, z+1/2'
'x+1/2, -y+1/2, -z'
'-x, y+1/2, -z+1/2'
'-x, -y, -z'
'x-1/2, y, -z-1/2'
'-x-1/2, y-1/2, z'
'x, -y-1/2, z-1/2'

loop_
_atom_site_label
_atom_site_type_symbol
_atom_site_fract_x
_atom_site_fract_y
_atom_site_fract_z
_atom_site_U_iso_or_equiv
_atom_site_adp_type
_atom_site_occupancy
_atom_site_symmetry_multiplicity
_atom_site_calc_flag
_atom_site_refinement_flags
_atom_site_disorder_assembly
_atom_site_disorder_group
C11 C 0.66658(14) -0.09579(10) 0.62329(10) 0.0199(5) Uani 1 1 d . . .
C12 C 0.70170(14) -0.03490(10) 0.61082(9) 0.0187(5) Uani 1 1 d . . .
C13 C 0.76639(16) 0.05736(11) 0.57849(10) 0.0275(6) Uani 1 1 d . . .
H29 H 0.7938 0.0895 0.5592 0.033 Uiso 1 1 calc R . .
C14 C 0.73707(14) 0.06166(11) 0.63196(10) 0.0215(5) Uani 1 1 d . . .
C15 C 0.74377(17) 0.11567(11) 0.66972(11) 0.0292(6) Uani 1 1 d . . .
H28A H 0.7732 0.1483 0.6500 0.044 Uiso 1 1 calc R . .
H28B H 0.7744 0.1046 0.7039 0.044 Uiso 1 1 calc R . .
H28C H 0.6882 0.1296 0.6801 0.044 Uiso 1 1 calc R . .
C21 C 0.63119(15) -0.10125(11) 0.81869(10) 0.0222(5) Uani 1 1 d . . .
C22 C 0.71857(15) -0.10517(11) 0.79813(10) 0.0215(5) Uani 1 1 d . . .
C23 C 0.86362(16) -0.11995(12) 0.77849(10) 0.0286(6) Uani 1 1 d . . .
H49 H 0.9204 -0.1312 0.7764 0.034 Uiso 1 1 calc R . .
C24 C 0.82759(15) -0.07748(11) 0.74468(10) 0.0225(5) Uani 1 1 d . . .
C25 C 0.87162(15) -0.04099(12) 0.70069(11) 0.0294(6) Uani 1 1 d . . .
H48A H 0.9315 -0.0469 0.7046 0.044 Uiso 1 1 calc R . .
H48B H 0.8583 0.0022 0.7056 0.044 Uiso 1 1 calc R . .
H48C H 0.8539 -0.0543 0.6631 0.044 Uiso 1 1 calc R . .
C31 C 0.60519(14) 0.08386(11) 0.78262(9) 0.0202(5) Uani 1 1 d . . .
C32 C 0.53649(14) 0.07327(11) 0.74152(10) 0.0220(5) Uani 1 1 d . . .
C33 C 0.41927(17) 0.07139(13) 0.67842(11) 0.0349(7) Uani 1 1 d . . .
H39 H 0.3698 0.0775 0.6574 0.042 Uiso 1 1 calc R . .
C34 C 0.47302(15) 0.02495(11) 0.66932(10) 0.0254(6) Uani 1 1 d . . .
C35 C 0.46583(17) -0.02210(12) 0.62431(11) 0.0338(7) Uani 1 1 d . . .
H38A H 0.4114 -0.0189 0.6062 0.051 Uiso 1 1 calc R . .
H38B H 0.4721 -0.0626 0.6411 0.051 Uiso 1 1 calc R . .
H38C H 0.5093 -0.0157 0.5960 0.051 Uiso 1 1 calc R . .
C111 C 0.70035(17) -0.25009(12) 0.54490(11) 0.0325(6) Uani 1 1 d . . .
C112 C 0.7138(2) -0.20621(12) 0.65006(12) 0.0393(7) Uani 1 1 d . . .
C113 C 0.79517(19) -0.15287(12) 0.56292(11) 0.0323(6) Uani 1 1 d . . .
C114 C 0.65750(16) -0.13783(12) 0.50737(11) 0.0286(6) Uani 1 1 d . . .
C115 C 0.56941(19) -0.18723(12) 0.59476(11) 0.0349(7) Uani 1 1 d . . .
C211 C 0.54688(16) -0.16491(13) 0.96252(11) 0.0326(7) Uani 1 1 d . . .
C212 C 0.53232(17) -0.06004(13) 0.90565(11) 0.0320(6) Uani 1 1 d . . .
C213 C 0.68450(18) -0.10356(12) 0.92862(10) 0.0294(6) Uani 1 1 d . . .
C214 C 0.63994(17) -0.21270(13) 0.88771(11) 0.0324(6) Uani 1 1 d . . .
C215 C 0.49407(18) -0.16527(12) 0.85375(11) 0.0307(6) Uani 1 1 d . . .
C311 C 0.63150(15) 0.20296(12) 0.90396(11) 0.0274(6) Uani 1 1 d . . .
C312 C 0.66083(18) 0.08486(13) 0.88847(11) 0.0339(7) Uani 1 1 d . . .
C313 C 0.50450(18) 0.12913(12) 0.86952(11) 0.0314(6) Uani 1 1 d . . .
C314 C 0.56443(17) 0.21045(12) 0.80009(12) 0.0318(6) Uani 1 1 d . . .
C315 C 0.71754(17) 0.16611(12) 0.81170(11) 0.0283(6) Uani 1 1 d . . .
Cr1 Cr 0.68333(3) -0.173106(18) 0.578603(16) 0.02387(10) Uani 1 1 d . . .
Cr2 Cr 0.58891(3) -0.135232(18) 0.893276(16) 0.02360(10) Uani 1 1 d . . .
Cr3 Cr 0.61261(2) 0.147811(17) 0.843547(16) 0.02096(10) Uani 1 1 d . . .
Cr4 Cr 0.64393(2) -0.024510(16) 0.722265(15) 0.01726(9) Uani 1 1 d . . .
N1 N 0.69995(11) 0.00849(8) 0.65021(8) 0.0175(4) Uani 1 1 d . . .
N2 N 0.74434(12) -0.07003(8) 0.75595(8) 0.0186(4) Uani 1 1 d . . .
N3 N 0.53958(12) 0.02617(9) 0.70580(8) 0.0194(4) Uani 1 1 d . . .
O1 O 0.62747(10) -0.09350(7) 0.67094(6) 0.0215(4) Uani 1 1 d . . .
O2 O 0.58885(10) -0.06800(7) 0.78431(6) 0.0214(4) Uani 1 1 d . . .
O3 O 0.66267(10) 0.04389(7) 0.77352(6) 0.0211(4) Uani 1 1 d . . .
O111 O 0.71296(13) -0.29733(9) 0.52605(8) 0.0432(5) Uani 1 1 d . . .
O112 O 0.73252(17) -0.22426(10) 0.69332(9) 0.0670(7) Uani 1 1 d . . .
O113 O 0.86165(13) -0.14035(10) 0.55142(10) 0.0515(6) Uani 1 1 d . . .
O114 O 0.64513(13) -0.11727(10) 0.46404(8) 0.0479(5) Uani 1 1 d . . .
O115 O 0.50118(14) -0.19206(10) 0.60597(10) 0.0552(6) Uani 1 1 d . . .
O211 O 0.52224(13) -0.18562(11) 1.00371(8) 0.0524(6) Uani 1 1 d . . .
O212 O 0.49772(14) -0.01603(10) 0.91362(10) 0.0535(6) Uani 1 1 d . . .
O213 O 0.74344(13) -0.08500(9) 0.94928(8) 0.0423(5) Uani 1 1 d . . .
O214 O 0.66725(14) -0.26045(9) 0.88942(9) 0.0521(6) Uani 1 1 d . . .
O215 O 0.43688(13) -0.18240(10) 0.83059(9) 0.0483(6) Uani 1 1 d . . .
O311 O 0.64643(12) 0.23549(9) 0.94044(8) 0.0420(5) Uani 1 1 d . . .
O312 O 0.69029(15) 0.04727(10) 0.91418(10) 0.0600(7) Uani 1 1 d . . .
O313 O 0.43825(13) 0.11964(11) 0.88349(9) 0.0534(6) Uani 1 1 d . . .
O314 O 0.53395(15) 0.24945(9) 0.77580(10) 0.0554(6) Uani 1 1 d . . .
O315 O 0.77966(12) 0.17594(9) 0.79078(9) 0.0431(5) Uani 1 1 d . . .
S1 S 0.74831(5) -0.01234(3) 0.54982(3) 0.02937(16) Uani 1 1 d . . .
S2 S 0.79473(4) -0.15041(3) 0.82506(3) 0.03083(16) Uani 1 1 d . . .
S3 S 0.45122(4) 0.11754(3) 0.73221(3) 0.03436(17) Uani 1 1 d . . .
C41 C 0.5790(3) 0.15947(19) 0.52786(17) 0.0841(14) Uani 1 1 d . . .
H1A H 0.5419 0.1834 0.5030 0.101 Uiso 1 1 calc R . .
H1B H 0.6367 0.1675 0.5159 0.101 Uiso 1 1 calc R . .
Cl1 Cl 0.55788(6) 0.08332(5) 0.51887(5) 0.0768(3) Uani 1 1 d . . .
Cl2 Cl 0.56639(9) 0.18412(6) 0.59679(5) 0.1019(4) Uani 1 1 d . . .

loop_
_atom_site_aniso_label
_atom_site_aniso_U_11
_atom_site_aniso_U_22
_atom_site_aniso_U_33
_atom_site_aniso_U_23
_atom_site_aniso_U_13
_atom_site_aniso_U_12
C11 0.0216(13) 0.0208(13) 0.0174(12) -0.0003(10) -0.0044(10) -0.0010(10)
C12 0.0208(13) 0.0208(12) 0.0146(11) -0.0002(10) -0.0003(10) -0.0002(10)
C13 0.0372(16) 0.0236(14) 0.0219(13) 0.0007(11) 0.0025(11) -0.0099(12)
C14 0.0229(13) 0.0204(13) 0.0211(13) 0.0016(10) -0.0001(10) -0.0019(11)
C15 0.0372(16) 0.0216(14) 0.0288(14) -0.0031(11) 0.0037(12) -0.0073(12)
C21 0.0263(14) 0.0218(13) 0.0184(12) -0.0023(10) -0.0005(10) 0.0013(11)
C22 0.0251(13) 0.0237(13) 0.0156(12) 0.0007(10) -0.0014(10) 0.0046(11)
C23 0.0220(14) 0.0371(15) 0.0268(14) -0.0021(12) 0.0014(11) 0.0071(12)
C24 0.0221(13) 0.0251(14) 0.0202(13) -0.0052(11) 0.0005(10) 0.0016(11)
C25 0.0214(14) 0.0361(15) 0.0309(15) 0.0026(12) 0.0027(11) 0.0021(12)
C31 0.0214(13) 0.0222(13) 0.0171(12) 0.0025(10) 0.0015(10) -0.0004(11)
C32 0.0214(13) 0.0246(13) 0.0198(12) 0.0003(11) -0.0002(10) 0.0016(11)
C33 0.0275(15) 0.0442(17) 0.0331(15) -0.0064(13) -0.0125(12) 0.0069(13)
C34 0.0241(14) 0.0304(14) 0.0216(13) 0.0019(11) -0.0051(11) -0.0014(12)
C35 0.0339(16) 0.0420(17) 0.0255(14) -0.0066(12) -0.0074(12) -0.0011(13)
C111 0.0397(17) 0.0294(16) 0.0285(14) -0.0042(12) -0.0040(12) -0.0016(13)
C112 0.063(2) 0.0226(15) 0.0325(17) -0.0039(13) -0.0022(15) 0.0046(14)
C113 0.0370(18) 0.0288(15) 0.0309(15) -0.0112(12) -0.0058(13) 0.0058(13)
C114 0.0270(15) 0.0307(15) 0.0281(15) -0.0072(12) -0.0005(12) -0.0040(12)
C115 0.047(2) 0.0278(15) 0.0295(15) -0.0046(12) 0.0014(13) -0.0128(14)
C211 0.0288(16) 0.0450(17) 0.0239(15) 0.0044(13) 0.0017(12) 0.0079(13)
C212 0.0346(16) 0.0377(17) 0.0237(14) 0.0010(12) 0.0008(12) -0.0003(14)
C213 0.0419(17) 0.0328(15) 0.0137(13) 0.0031(11) 0.0022(12) 0.0052(13)
C214 0.0356(16) 0.0361(17) 0.0256(14) 0.0041(12) 0.0085(12) 0.0021(14)
C215 0.0397(17) 0.0328(15) 0.0197(14) 0.0049(11) 0.0042(12) 0.0032(13)
C311 0.0247(14) 0.0293(15) 0.0283(14) -0.0033(12) 0.0032(11) 0.0052(12)
C312 0.0412(17) 0.0330(16) 0.0275(15) -0.0084(13) -0.0086(13) -0.0007(14)
C313 0.0336(17) 0.0343(16) 0.0262(14) -0.0037(12) 0.0011(12) 0.0001(13)
C314 0.0349(16) 0.0282(15) 0.0322(15) -0.0030(13) -0.0006(12) -0.0052(13)
C315 0.0310(16) 0.0267(15) 0.0271(14) -0.0143(11) -0.0025(12) 0.0001(12)
Cr1 0.0314(2) 0.0193(2) 0.0208(2) -0.00487(17) -0.00193(18) -0.00128(18)
Cr2 0.0279(2) 0.0276(2) 0.01528(19) 0.00326(17) 0.00274(17) 0.00313(18)
Cr3 0.0221(2) 0.0207(2) 0.0200(2) -0.00420(16) 0.00033(16) 0.00149(17)
Cr4 0.0199(2) 0.0186(2) 0.01330(18) -0.00056(15) 0.00103(15) 0.00068(16)
N1 0.0211(11) 0.0167(10) 0.0146(10) -0.0003(8) -0.0008(8) -0.0007(8)
N2 0.0201(11) 0.0203(10) 0.0153(10) -0.0010(8) 0.0007(8) 0.0025(9)
N3 0.0211(11) 0.0220(11) 0.0152(10) 0.0010(8) -0.0001(8) -0.0010(9)
O1 0.0283(10) 0.0197(9) 0.0164(8) -0.0014(7) 0.0039(7) -0.0042(7)
O2 0.0224(9) 0.0260(9) 0.0158(8) 0.0034(7) 0.0023(7) 0.0024(7)
O3 0.0203(9) 0.0236(9) 0.0195(9) -0.0049(7) -0.0017(7) 0.0045(7)
O111 0.0579(14) 0.0259(11) 0.0459(13) -0.0124(10) -0.0037(10) 0.0039(10)
O112 0.119(2) 0.0441(14) 0.0381(14) 0.0053(11) -0.0168(14) 0.0122(14)
O113 0.0278(12) 0.0603(15) 0.0665(16) -0.0092(12) 0.0011(11) 0.0030(11)
O114 0.0579(14) 0.0564(14) 0.0293(12) 0.0062(10) -0.0111(10) -0.0070(11)
O115 0.0438(14) 0.0616(15) 0.0603(15) -0.0013(12) 0.0079(12) -0.0249(12)
O211 0.0443(13) 0.0851(17) 0.0277(11) 0.0212(12) 0.0079(10) 0.0034(12)
O212 0.0560(14) 0.0382(13) 0.0663(15) -0.0097(11) -0.0018(12) 0.0176(11)
O213 0.0458(13) 0.0532(14) 0.0277(11) -0.0052(9) -0.0105(10) -0.0041(11)
O214 0.0630(15) 0.0353(12) 0.0580(15) 0.0077(11) 0.0177(12) 0.0184(11)
O215 0.0499(14) 0.0551(14) 0.0399(12) 0.0003(10) -0.0137(11) -0.0080(11)
O311 0.0472(13) 0.0414(12) 0.0373(12) -0.0203(10) -0.0014(10) 0.0006(10)
O312 0.0807(18) 0.0441(13) 0.0553(15) 0.0090(12) -0.0329(13) 0.0081(13)
O313 0.0343(13) 0.0760(17) 0.0498(14) -0.0014(12) 0.0101(11) -0.0101(12)
O314 0.0726(16) 0.0321(12) 0.0616(15) 0.0141(11) -0.0187(12) 0.0037(12)
O315 0.0291(11) 0.0544(13) 0.0458(12) -0.0193(10) 0.0101(10) -0.0087(10)
S1 0.0442(4) 0.0271(4) 0.0168(3) -0.0023(3) 0.0086(3) -0.0096(3)
S2 0.0307(4) 0.0362(4) 0.0256(3) 0.0085(3) 0.0019(3) 0.0109(3)
S3 0.0285(4) 0.0368(4) 0.0378(4) -0.0093(3) -0.0109(3) 0.0131(3)
C41 0.090(3) 0.100(3) 0.062(3) 0.035(2) -0.021(2) -0.043(3)
Cl1 0.0585(6) 0.0783(7) 0.0935(8) -0.0169(6) -0.0022(5) 0.0022(5)
Cl2 0.1309(11) 0.0915(9) 0.0833(8) -0.0246(7) -0.0227(7) 0.0393(8)

loop_
_atom_type_symbol
_atom_type_description
_atom_type_scat_dispersion_real
_atom_type_scat_dispersion_imag
_atom_type_scat_source
C C 0.0033 0.0016 'International Tables Vol C Tables 4.2.6.8 and 6.1.1.4'
H H 0.0000 0.0000 'International Tables Vol C Tables 4.2.6.8 and 6.1.1.4'
Cr Cr 0.3209 0.6236 'International Tables Vol C Tables 4.2.6.8 and 6.1.1.4'
N N 0.0061 0.0033 'International Tables Vol C Tables 4.2.6.8 and 6.1.1.4'
O O 0.0106 0.0060 'International Tables Vol C Tables 4.2.6.8 and 6.1.1.4'
S S 0.1246 0.1234 'International Tables Vol C Tables 4.2.6.8 and 6.1.1.4'
Cl Cl 0.1484 0.1585 'International Tables Vol C Tables 4.2.6.8 and 6.1.1.4'

loop_
_geom_angle_atom_site_label_1
_geom_angle_atom_site_label_2
_geom_angle_atom_site_label_3
_geom_angle
_geom_angle_site_symmetry_1
_geom_angle_site_symmetry_3
_geom_angle_publ_flag
O1 C11 C12 108.95(19) . . ?
O1 C11 Cr1 123.67(16) . . ?
C12 C11 Cr1 127.18(16) . . ?
N1 C12 C11 119.9(2) . . ?
N1 C12 S1 113.17(17) . . ?
C11 C12 S1 126.92(17) . . ?
C14 C13 S1 112.10(19) . . ?
C14 C13 H29 124.0 . . ?
S1 C13 H29 124.0 . . ?
C13 C14 N1 112.6(2) . . ?
C13 C14 C15 126.2(2) . . ?
N1 C14 C15 121.2(2) . . ?
C14 C15 H28A 109.5 . . ?
C14 C15 H28B 109.5 . . ?
H28A C15 H28B 109.5 . . ?
C14 C15 H28C 109.5 . . ?
H28A C15 H28C 109.5 . . ?
H28B C15 H28C 109.5 . . ?
O2 C21 C22 109.1(2) . . ?
O2 C21 Cr2 125.31(17) . . ?
C22 C21 Cr2 125.30(17) . . ?
N2 C22 C21 120.4(2) . . ?
N2 C22 S2 113.24(17) . . ?
C21 C22 S2 126.31(18) . . ?
C24 C23 S2 111.89(19) . . ?
C24 C23 H49 124.1 . . ?
S2 C23 H49 124.1 . . ?
C23 C24 N2 112.5(2) . . ?
C23 C24 C25 125.2(2) . . ?
N2 C24 C25 122.3(2) . . ?
C24 C25 H48A 109.5 . . ?
C24 C25 H48B 109.5 . . ?
H48A C25 H48B 109.5 . . ?
C24 C25 H48C 109.5 . . ?
H48A C25 H48C 109.5 . . ?
H48B C25 H48C 109.5 . . ?
O3 C31 C32 108.50(19) . . ?
O3 C31 Cr3 123.30(16) . . ?
C32 C31 Cr3 128.20(17) . . ?
N3 C32 C31 120.3(2) . . ?
N3 C32 S3 113.07(17) . . ?
C31 C32 S3 126.58(18) . . ?
C34 C33 S3 111.92(19) . . ?
C34 C33 H39 124.0 . . ?
S3 C33 H39 124.0 . . ?
C33 C34 N3 112.6(2) . . ?
C33 C34 C35 125.9(2) . . ?
N3 C34 C35 121.5(2) . . ?
C34 C35 H38A 109.5 . . ?
C34 C35 H38B 109.5 . . ?
H38A C35 H38B 109.5 . . ?
C34 C35 H38C 109.5 . . ?
H38A C35 H38C 109.5 . . ?
H38B C35 H38C 109.5 . . ?
O111 C111 Cr1 177.3(2) . . ?
O112 C112 Cr1 177.9(3) . . ?
O113 C113 Cr1 177.4(3) . . ?
O114 C114 Cr1 177.3(2) . . ?
O115 C115 Cr1 175.6(3) . . ?
O211 C211 Cr2 176.8(3) . . ?
O212 C212 Cr2 178.7(3) . . ?
O213 C213 Cr2 178.6(2) . . ?
O214 C214 Cr2 173.3(2) . . ?
O215 C215 Cr2 178.9(3) . . ?
O311 C311 Cr3 177.0(2) . . ?
O312 C312 Cr3 178.6(3) . . ?
O313 C313 Cr3 177.1(3) . . ?
O314 C314 Cr3 177.1(3) . . ?
O315 C315 Cr3 177.4(2) . . ?
C111 Cr1 C113 89.38(12) . . ?
C111 Cr1 C114 91.33(11) . . ?
C113 Cr1 C114 86.52(11) . . ?
C111 Cr1 C115 94.52(12) . . ?
C113 Cr1 C115 175.82(12) . . ?
C114 Cr1 C115 91.90(12) . . ?
C111 Cr1 C112 89.70(11) . . ?
C113 Cr1 C112 91.02(13) . . ?
C114 Cr1 C112 177.32(12) . . ?
C115 Cr1 C112 90.49(13) . . ?
C111 Cr1 C11 173.38(11) . . ?
C113 Cr1 C11 91.86(10) . . ?
C114 Cr1 C11 95.24(10) . . ?
C115 Cr1 C11 84.43(10) . . ?
C112 Cr1 C11 83.77(10) . . ?
C213 Cr2 C211 92.08(11) . . ?
C213 Cr2 C214 90.42(12) . . ?
C211 Cr2 C214 84.60(11) . . ?
C213 Cr2 C215 176.88(11) . . ?
C211 Cr2 C215 91.02(11) . . ?
C214 Cr2 C215 90.18(12) . . ?
C213 Cr2 C212 90.18(11) . . ?
C211 Cr2 C212 89.69(11) . . ?
C214 Cr2 C212 174.27(11) . . ?
C215 Cr2 C212 89.52(11) . . ?
C213 Cr2 C21 88.56(10) . . ?
C211 Cr2 C21 178.15(11) . . ?
C214 Cr2 C21 97.13(10) . . ?
C215 Cr2 C21 88.33(10) . . ?
C212 Cr2 C21 88.58(10) . . ?
C314 Cr3 C313 87.47(12) . . ?
C314 Cr3 C315 89.79(12) . . ?
C313 Cr3 C315 175.51(11) . . ?
C314 Cr3 C311 90.58(11) . . ?
C313 Cr3 C311 92.41(11) . . ?
C315 Cr3 C311 91.17(11) . . ?
C314 Cr3 C312 179.22(12) . . ?
C313 Cr3 C312 92.13(12) . . ?
C315 Cr3 C312 90.66(12) . . ?
C311 Cr3 C312 88.77(11) . . ?
C314 Cr3 C31 95.45(10) . . ?
C313 Cr3 C31 91.49(10) . . ?
C315 Cr3 C31 85.23(10) . . ?
C311 Cr3 C31 172.96(10) . . ?
C312 Cr3 C31 85.23(10) . . ?
O3 Cr4 O1 178.87(7) . . ?
O3 Cr4 O2 88.90(7) . . ?
O1 Cr4 O2 91.43(7) . . ?
O3 Cr4 N3 80.05(7) . . ?
O1 Cr4 N3 101.01(7) . . ?
O2 Cr4 N3 92.00(7) . . ?
O3 Cr4 N1 100.05(7) . . ?
O1 Cr4 N1 79.60(7) . . ?
O2 Cr4 N1 170.99(7) . . ?
N3 Cr4 N1 90.66(7) . . ?
O3 Cr4 N2 90.70(7) . . ?
O1 Cr4 N2 88.30(7) . . ?
O2 Cr4 N2 80.23(7) . . ?
N3 Cr4 N2 168.08(7) . . ?
N1 Cr4 N2 98.41(7) . . ?
C12 N1 C14 112.17(19) . . ?
C12 N1 Cr4 109.58(14) . . ?
C14 N1 Cr4 138.23(15) . . ?
C22 N2 C24 112.4(2) . . ?
C22 N2 Cr4 109.06(15) . . ?
C24 N2 Cr4 138.33(16) . . ?
C32 N3 C34 112.4(2) . . ?
C32 N3 Cr4 109.30(15) . . ?
C34 N3 Cr4 138.26(16) . . ?
C11 O1 Cr4 120.26(14) . . ?
C21 O2 Cr4 120.52(15) . . ?
C31 O3 Cr4 120.94(14) . . ?
C13 S1 C12 90.00(12) . . ?
C23 S2 C22 89.92(12) . . ?
C32 S3 C33 90.01(12) . . ?
Cl1 C41 Cl2 113.5(2) . . ?
Cl1 C41 H1A 108.9 . . ?
Cl2 C41 H1A 108.9 . . ?
Cl1 C41 H1B 108.9 . . ?
Cl2 C41 H1B 108.9 . . ?
H1A C41 H1B 107.7 . . ?

loop_
_geom_bond_atom_site_label_1
_geom_bond_atom_site_label_2
_geom_bond_distance
_geom_bond_site_symmetry_2
_geom_bond_publ_flag
C11 O1 1.294(3) . ?
C11 C12 1.484(3) . ?
C11 Cr1 2.021(2) . ?
C12 N1 1.335(3) . ?
C12 S1 1.702(2) . ?
C13 C14 1.354(3) . ?
C13 S1 1.702(3) . ?
C13 H29 0.9300 . ?
C14 N1 1.383(3) . ?
C14 C15 1.490(3) . ?
C15 H28A 0.9600 . ?
C15 H28B 0.9600 . ?
C15 H28C 0.9600 . ?
C21 O2 1.290(3) . ?
C21 C22 1.494(3) . ?
C21 Cr2 2.035(2) . ?
C22 N2 1.329(3) . ?
C22 S2 1.705(2) . ?
C23 C24 1.360(3) . ?
C23 S2 1.703(3) . ?
C23 H49 0.9300 . ?
C24 N2 1.380(3) . ?
C24 C25 1.494(3) . ?
C25 H48A 0.9600 . ?
C25 H48B 0.9600 . ?
C25 H48C 0.9600 . ?
C31 O3 1.296(3) . ?
C31 C32 1.494(3) . ?
C31 Cr3 2.019(2) . ?
C32 N3 1.338(3) . ?
C32 S3 1.700(2) . ?
C33 C34 1.357(4) . ?
C33 S3 1.708(3) . ?
C33 H39 0.9300 . ?
C34 N3 1.378(3) . ?
C34 C35 1.490(3) . ?
C35 H38A 0.9600 . ?
C35 H38B 0.9600 . ?
C35 H38C 0.9600 . ?
C111 O111 1.149(3) . ?
C111 Cr1 1.892(3) . ?
C112 O112 1.139(3) . ?
C112 Cr1 1.906(3) . ?
C113 O113 1.140(3) . ?
C113 Cr1 1.896(3) . ?
C114 O114 1.139(3) . ?
C114 Cr1 1.903(3) . ?
C115 O115 1.138(3) . ?
C115 Cr1 1.904(3) . ?
C211 O211 1.147(3) . ?
C211 Cr2 1.891(3) . ?
C212 O212 1.134(3) . ?
C212 Cr2 1.912(3) . ?
C213 O213 1.145(3) . ?
C213 Cr2 1.888(3) . ?
C214 O214 1.140(3) . ?
C214 Cr2 1.897(3) . ?
C215 O215 1.138(3) . ?
C215 Cr2 1.912(3) . ?
C311 O311 1.147(3) . ?
C311 Cr3 1.900(3) . ?
C312 O312 1.132(3) . ?
C312 Cr3 1.912(3) . ?
C313 O313 1.138(3) . ?
C313 Cr3 1.895(3) . ?
C314 O314 1.144(3) . ?
C314 Cr3 1.887(3) . ?
C315 O315 1.139(3) . ?
C315 Cr3 1.897(3) . ?
Cr4 O3 1.9567(16) . ?
Cr4 O1 1.9624(16) . ?
Cr4 O2 1.9655(16) . ?
Cr4 N3 2.0571(19) . ?
Cr4 N1 2.0626(18) . ?
Cr4 N2 2.0651(19) . ?
C41 Cl1 1.722(4) . ?
C41 Cl2 1.731(4) . ?
C41 H1A 0.9700 . ?
C41 H1B 0.9700 . ?
